data_4033381
loop_
_publ_author_name
'Zhao, Jidong'
'Yang, Shuang'
'Xie, Xin'
'Li, Xiangdong'
'Liu, Yuanhong'

_publ_section_title
;
 Ligand-Effect in Gold(I)-Catalyzed Rautenstrauch Rearrangement: Regio-
 and Stereoselective Synthesis of Bicyclo[3.2.1]octa-3,6-dienes through
 Cyclodimerization of 1-Ethynyl-2-propenyl Esters.
;
_journal_issue 3
_journal_name_full 'The Journal of organic chemistry'
_journal_page_first 1287
_journal_page_last 1297
_journal_paper_doi 10.1021/acs.joc.7b02816
_journal_volume 83
_journal_year 2018
_chemical_formula_sum 'C26 H22 Br2 O4'
_chemical_formula_weight 558.25
_space_group_crystal_system monoclinic
_space_group_IT_number 14
_space_group_name_Hall '-P 2yn'
_space_group_name_H-M_alt 'P 1 21/n 1'
_symmetry_space_group_name_Hall '-P 2yn'
_symmetry_space_group_name_H-M 'P 1 21/n 1'
_atom_sites_solution_hydrogens geom
_audit_creation_method SHELXL-2013
_cell_angle_alpha 90
_cell_angle_beta 91.600(2)
_cell_angle_gamma 90
_cell_formula_units_Z 4
_cell_length_a 13.8138(14)
_cell_length_b 10.2034(10)
_cell_length_c 17.2024(18)
_cell_measurement_reflns_used 4138
_cell_measurement_temperature 296(2)
_cell_measurement_theta_max 45.948
_cell_measurement_theta_min 4.642
_cell_volume 2423.7(4)
_computing_cell_refinement 'Bruker SAINT'
_computing_data_collection 'Bruker APEX2'
_computing_data_reduction 'Bruker SAINT'
_computing_molecular_graphics 'Bruker SHELXTL'
_computing_publication_material 'Bruker SHELXTL'
_computing_structure_refinement 'SHELXL-2013 (Sheldrick, 2013)'
_computing_structure_solution 'SHELXS-97 (Sheldrick, 2008)'
_diffrn_ambient_temperature 296(2)
_diffrn_measured_fraction_theta_full 1.000
_diffrn_measured_fraction_theta_max 1.000
_diffrn_measurement_device_type 'Bruker APEX-II CCD'
_diffrn_measurement_method '\f and \w scans'
_diffrn_radiation_type MoK\a
_diffrn_radiation_wavelength 0.71073
_diffrn_reflns_av_R_equivalents 0.0345
_diffrn_reflns_av_unetI/netI 0.0340
_diffrn_reflns_Laue_measured_fraction_full 1.000
_diffrn_reflns_Laue_measured_fraction_max 1.000
_diffrn_reflns_limit_h_max 17
_diffrn_reflns_limit_h_min -17
_diffrn_reflns_limit_k_max 12
_diffrn_reflns_limit_k_min -12
_diffrn_reflns_limit_l_max 21
_diffrn_reflns_limit_l_min -20
_diffrn_reflns_number 17269
_diffrn_reflns_point_group_measured_fraction_full 1.000
_diffrn_reflns_point_group_measured_fraction_max 1.000
_diffrn_reflns_theta_full 25.242
_diffrn_reflns_theta_max 25.999
_diffrn_reflns_theta_min 1.865
_exptl_absorpt_coefficient_mu 3.374
_exptl_absorpt_correction_T_max 0.7345
_exptl_absorpt_correction_T_min 0.4166
_exptl_absorpt_correction_type multi-scan
_exptl_absorpt_process_details sadabs
_exptl_crystal_colour colorless
_exptl_crystal_density_diffrn 1.530
_exptl_crystal_description prismatic
_exptl_crystal_F_000 1120
_exptl_crystal_size_max 0.200
_exptl_crystal_size_mid 0.170
_exptl_crystal_size_min 0.120
_refine_diff_density_max 0.719
_refine_diff_density_min -0.736
_refine_diff_density_rms 0.049
_refine_ls_extinction_coef 0.0005(2)
_refine_ls_extinction_expression Fc^*^=kFc[1+0.001xFc^2^\l^3^/sin(2\q)]^-1/4^
_refine_ls_extinction_method SHELXL
_refine_ls_goodness_of_fit_ref 1.032
_refine_ls_hydrogen_treatment constr
_refine_ls_matrix_type full
_refine_ls_number_parameters 292
_refine_ls_number_reflns 4772
_refine_ls_number_restraints 0
_refine_ls_restrained_S_all 1.032
_refine_ls_R_factor_all 0.0798
_refine_ls_R_factor_gt 0.0409
_refine_ls_shift/su_max 0.023
_refine_ls_shift/su_mean 0.000
_refine_ls_structure_factor_coef Fsqd
_refine_ls_weighting_details 'w=1/[\s^2^(Fo^2^)+(0.0342P)^2^+2.2855P] where P=(Fo^2^+2Fc^2^)/3'
_refine_ls_weighting_scheme calc
_refine_ls_wR_factor_gt 0.0848
_refine_ls_wR_factor_ref 0.1015
_reflns_Friedel_coverage 0.000
_reflns_number_gt 3105
_reflns_number_total 4772
_reflns_threshold_expression 'I > 2\s(I)'
_cod_data_source_file jo7b02816_si_004.cif
_cod_data_source_block mo_dm17392_0m
_cod_depositor_comments 'Adding full bibliography for 4033380--4033384.cif.'
_cod_database_code 4033381
_shelx_space_group_comment
; 
The symmetry employed for this shelxl refinement is uniquely defined 
by the following loop, which should always be used as a source of 
symmetry information in preference to the above space-group names. 
They are only intended as comments. 
;
_shelx_estimated_absorpt_t_min 0.552
_shelx_estimated_absorpt_t_max 0.688
_shelxl_version_number 2013-4

loop_
_space_group_symop_operation_xyz
'x, y, z'
'-x+1/2, y+1/2, -z+1/2'
'-x, -y, -z'
'x-1/2, -y-1/2, z-1/2'

loop_
_atom_site_label
_atom_site_type_symbol
_atom_site_fract_x
_atom_site_fract_y
_atom_site_fract_z
_atom_site_U_iso_or_equiv
_atom_site_adp_type
_atom_site_occupancy
_atom_site_site_symmetry_order
_atom_site_calc_flag
_atom_site_refinement_flags_posn
_atom_site_refinement_flags_adp
Br1 Br -0.21435(4) -0.18928(7) 0.47382(4) 0.1237(3) Uani 1 1 d . .
Br2 Br 0.84621(3) 0.39118(4) 0.44264(3) 0.07137(17) Uani 1 1 d . .
O1 O 0.55514(17) -0.2008(2) 0.30570(13) 0.0545(6) Uani 1 1 d . .
O2 O 0.5359(2) -0.2616(3) 0.42996(16) 0.0719(8) Uani 1 1 d . .
O3 O 0.26314(17) -0.0494(2) 0.15665(13) 0.0532(6) Uani 1 1 d . .
O4 O 0.2094(2) 0.1532(3) 0.12922(15) 0.0682(8) Uani 1 1 d . .
C1 C 0.5039(2) -0.0845(3) 0.31160(18) 0.0437(8) Uani 1 1 d . .
C2 C 0.4423(2) -0.0410(3) 0.36243(18) 0.0439(8) Uani 1 1 d . .
H2 H 0.4260 -0.0820 0.4085 0.053 Uiso 1 1 calc R U
C3 C 0.4025(2) 0.0885(3) 0.33211(18) 0.0413(7) Uani 1 1 d . .
H3 H 0.3899 0.1493 0.3747 0.050 Uiso 1 1 calc R U
C4 C 0.4860(2) 0.1374(3) 0.28212(18) 0.0415(7) Uani 1 1 d . .
H4 H 0.4608 0.1994 0.2430 0.050 Uiso 1 1 calc R U
C5 C 0.5108(2) 0.0058(3) 0.24239(17) 0.0434(8) Uani 1 1 d . .
H5 H 0.5746 0.0053 0.2190 0.052 Uiso 1 1 calc R U
C6 C 0.4292(2) -0.0297(3) 0.18595(18) 0.0472(8) Uani 1 1 d . .
H6 H 0.4419 -0.0714 0.1393 0.057 Uiso 1 1 calc R U
C7 C 0.3400(2) -0.0002(3) 0.20418(18) 0.0452(8) Uani 1 1 d . .
C8 C 0.3113(2) 0.0704(3) 0.27806(19) 0.0452(8) Uani 1 1 d . .
H8 H 0.2877 0.1577 0.2632 0.054 Uiso 1 1 calc R U
C9 C 0.2302(2) -0.0003(3) 0.31641(19) 0.0484(8) Uani 1 1 d . .
H9 H 0.2414 -0.0854 0.3339 0.058 Uiso 1 1 calc R U
C10 C 0.1440(2) 0.0516(4) 0.3268(2) 0.0523(9) Uani 1 1 d . .
H10 H 0.1352 0.1369 0.3088 0.063 Uiso 1 1 calc R U
C11 C 0.0606(2) -0.0087(4) 0.3630(2) 0.0508(9) Uani 1 1 d . .
C12 C 0.0621(3) -0.1344(4) 0.3941(2) 0.0659(11) Uani 1 1 d . .
H12 H 0.1188 -0.1834 0.3928 0.079 Uiso 1 1 calc R U
C13 C -0.0189(3) -0.1879(5) 0.4268(2) 0.0746(12) Uani 1 1 d . .
H13 H -0.0167 -0.2722 0.4473 0.090 Uiso 1 1 calc R U
C14 C -0.1022(3) -0.1164(5) 0.4289(2) 0.0682(12) Uani 1 1 d . .
C15 C -0.1070(3) 0.0072(5) 0.3992(3) 0.0831(14) Uani 1 1 d . .
H15 H -0.1639 0.0555 0.4010 0.100 Uiso 1 1 calc R U
C16 C -0.0257(3) 0.0592(4) 0.3665(3) 0.0716(12) Uani 1 1 d . .
H16 H -0.0291 0.1433 0.3458 0.086 Uiso 1 1 calc R U
C17 C 0.2004(3) 0.0375(4) 0.12406(19) 0.0516(9) Uani 1 1 d . .
C18 C 0.1215(3) -0.0337(4) 0.0809(3) 0.0745(12) Uani 1 1 d . .
H18A H 0.0807 0.0283 0.0536 0.112 Uiso 1 1 calc R U
H18B H 0.0837 -0.0824 0.1169 0.112 Uiso 1 1 calc R U
H18C H 0.1492 -0.0928 0.0442 0.112 Uiso 1 1 calc R U
C19 C 0.5658(2) -0.2836(3) 0.3678(2) 0.0534(9) Uani 1 1 d . .
C20 C 0.6206(3) -0.4025(4) 0.3438(3) 0.0821(13) Uani 1 1 d . .
H20A H 0.6304 -0.4592 0.3878 0.123 Uiso 1 1 calc R U
H20B H 0.6823 -0.3766 0.3245 0.123 Uiso 1 1 calc R U
H20C H 0.5845 -0.4480 0.3037 0.123 Uiso 1 1 calc R U
C21 C 0.5730(2) 0.1964(3) 0.32427(18) 0.0418(7) Uani 1 1 d . .
C22 C 0.6468(3) 0.2493(3) 0.2804(2) 0.0524(9) Uani 1 1 d . .
H22 H 0.6408 0.2473 0.2264 0.063 Uiso 1 1 calc R U
C23 C 0.7284(3) 0.3043(4) 0.3147(2) 0.0557(9) Uani 1 1 d . .
H23 H 0.7768 0.3390 0.2843 0.067 Uiso 1 1 calc R U
C24 C 0.7373(2) 0.3073(3) 0.3945(2) 0.0475(8) Uani 1 1 d . .
C25 C 0.6668(2) 0.2554(3) 0.4399(2) 0.0502(8) Uani 1 1 d . .
H25 H 0.6737 0.2573 0.4938 0.060 Uiso 1 1 calc R U
C26 C 0.5851(2) 0.2001(3) 0.40461(19) 0.0481(8) Uani 1 1 d . .
H26 H 0.5373 0.1649 0.4354 0.058 Uiso 1 1 calc R U

loop_
_atom_site_aniso_label
_atom_site_aniso_U_11
_atom_site_aniso_U_22
_atom_site_aniso_U_33
_atom_site_aniso_U_23
_atom_site_aniso_U_13
_atom_site_aniso_U_12
Br1 0.0968(4) 0.1537(6) 0.1231(5) -0.0361(4) 0.0472(3) -0.0593(4)
Br2 0.0547(2) 0.0823(3) 0.0768(3) 0.0013(2) -0.00432(18) -0.0114(2)
O1 0.0651(15) 0.0454(14) 0.0532(14) 0.0041(12) 0.0065(12) 0.0197(12)
O2 0.0821(19) 0.0731(19) 0.0613(18) 0.0213(15) 0.0132(15) 0.0220(16)
O3 0.0580(14) 0.0471(13) 0.0538(14) -0.0058(12) -0.0077(11) 0.0044(12)
O4 0.0877(19) 0.0472(16) 0.0683(18) 0.0024(13) -0.0242(15) 0.0007(14)
C1 0.0474(18) 0.044(2) 0.0397(18) 0.0015(15) 0.0025(14) 0.0072(15)
C2 0.0475(18) 0.048(2) 0.0361(18) 0.0055(15) 0.0038(14) 0.0003(16)
C3 0.0446(17) 0.0428(19) 0.0367(17) -0.0045(15) 0.0047(13) 0.0057(15)
C4 0.0482(18) 0.0392(18) 0.0372(17) 0.0022(14) 0.0025(14) 0.0067(15)
C5 0.0446(17) 0.048(2) 0.0377(18) 0.0007(15) 0.0065(14) 0.0078(15)
C6 0.056(2) 0.049(2) 0.0365(18) -0.0032(16) 0.0047(15) 0.0080(17)
C7 0.054(2) 0.0414(19) 0.0401(18) -0.0010(15) -0.0027(15) 0.0054(16)
C8 0.0467(18) 0.0417(19) 0.0472(19) 0.0007(15) 0.0023(15) 0.0089(15)
C9 0.050(2) 0.047(2) 0.048(2) -0.0036(16) 0.0018(16) 0.0064(17)
C10 0.055(2) 0.051(2) 0.051(2) -0.0011(17) 0.0061(17) 0.0086(18)
C11 0.0481(19) 0.057(2) 0.047(2) -0.0093(18) 0.0022(16) 0.0030(18)
C12 0.053(2) 0.078(3) 0.066(3) 0.012(2) -0.0014(19) 0.005(2)
C13 0.068(3) 0.088(3) 0.068(3) 0.020(2) -0.004(2) -0.013(3)
C14 0.058(2) 0.094(3) 0.053(2) -0.020(2) 0.0121(18) -0.023(2)
C15 0.058(3) 0.078(3) 0.114(4) -0.030(3) 0.028(3) 0.003(2)
C16 0.061(2) 0.058(2) 0.097(3) -0.004(2) 0.019(2) 0.009(2)
C17 0.056(2) 0.055(2) 0.043(2) -0.0018(18) 0.0006(16) 0.0031(19)
C18 0.066(2) 0.068(3) 0.089(3) -0.012(2) -0.017(2) -0.002(2)
C19 0.048(2) 0.048(2) 0.064(3) 0.014(2) -0.0031(18) 0.0044(17)
C20 0.100(3) 0.054(3) 0.093(3) 0.015(2) 0.010(3) 0.031(2)
C21 0.0450(17) 0.0390(18) 0.0418(18) 0.0033(15) 0.0068(14) 0.0083(15)
C22 0.060(2) 0.057(2) 0.0400(19) 0.0031(17) 0.0072(16) -0.0034(18)
C23 0.052(2) 0.060(2) 0.055(2) 0.0041(19) 0.0138(17) -0.0036(18)
C24 0.0456(18) 0.0407(19) 0.056(2) 0.0018(17) 0.0015(16) 0.0052(15)
C25 0.058(2) 0.052(2) 0.0410(19) 0.0023(16) 0.0026(16) 0.0027(18)
C26 0.0512(19) 0.050(2) 0.043(2) 0.0038(16) 0.0080(15) -0.0024(17)

loop_
_atom_type_symbol
_atom_type_description
_atom_type_scat_dispersion_real
_atom_type_scat_dispersion_imag
_atom_type_scat_source
C C 0.0033 0.0016 'International Tables Vol C Tables 4.2.6.8 and 6.1.1.4'
H H 0.0000 0.0000 'International Tables Vol C Tables 4.2.6.8 and 6.1.1.4'
O O 0.0106 0.0060 'International Tables Vol C Tables 4.2.6.8 and 6.1.1.4'
Br Br -0.2901 2.4595 'International Tables Vol C Tables 4.2.6.8 and 6.1.1.4'

loop_
_geom_angle_atom_site_label_1
_geom_angle_atom_site_label_2
_geom_angle_atom_site_label_3
_geom_angle
C19 O1 C1 121.1(3)
C17 O3 C7 118.0(3)
C2 C1 O1 132.8(3)
C2 C1 C5 112.0(3)
O1 C1 C5 114.9(3)
C1 C2 C3 107.5(3)
C1 C2 H2 126.3
C3 C2 H2 126.3
C2 C3 C4 101.8(2)
C2 C3 C8 112.4(3)
C4 C3 C8 108.1(2)
C2 C3 H3 111.4
C4 C3 H3 111.4
C8 C3 H3 111.4
C21 C4 C3 117.3(3)
C21 C4 C5 112.0(3)
C3 C4 C5 98.2(2)
C21 C4 H4 109.6
C3 C4 H4 109.6
C5 C4 H4 109.6
C6 C5 C1 107.4(3)
C6 C5 C4 108.7(3)
C1 C5 C4 99.3(2)
C6 C5 H5 113.5
C1 C5 H5 113.5
C4 C5 H5 113.5
C7 C6 C5 118.6(3)
C7 C6 H6 120.7
C5 C6 H6 120.7
C6 C7 O3 118.3(3)
C6 C7 C8 125.1(3)
O3 C7 C8 116.2(3)
C9 C8 C7 110.8(3)
C9 C8 C3 113.3(3)
C7 C8 C3 109.3(2)
C9 C8 H8 107.8
C7 C8 H8 107.8
C3 C8 H8 107.8
C10 C9 C8 123.6(3)
C10 C9 H9 118.2
C8 C9 H9 118.2
C9 C10 C11 127.9(3)
C9 C10 H10 116.1
C11 C10 H10 116.1
C16 C11 C12 116.7(4)
C16 C11 C10 119.9(3)
C12 C11 C10 123.3(3)
C13 C12 C11 121.3(4)
C13 C12 H12 119.4
C11 C12 H12 119.4
C14 C13 C12 119.6(4)
C14 C13 H13 120.2
C12 C13 H13 120.2
C13 C14 C15 121.2(4)
C13 C14 Br1 119.9(4)
C15 C14 Br1 118.9(3)
C14 C15 C16 118.6(4)
C14 C15 H15 120.7
C16 C15 H15 120.7
C15 C16 C11 122.6(4)
C15 C16 H16 118.7
C11 C16 H16 118.7
O4 C17 O3 123.7(3)
O4 C17 C18 126.4(4)
O3 C17 C18 109.8(3)
C17 C18 H18A 109.5
C17 C18 H18B 109.5
H18A C18 H18B 109.5
C17 C18 H18C 109.5
H18A C18 H18C 109.5
H18B C18 H18C 109.5
O2 C19 O1 123.9(3)
O2 C19 C20 126.7(4)
O1 C19 C20 109.3(3)
C19 C20 H20A 109.5
C19 C20 H20B 109.5
H20A C20 H20B 109.5
C19 C20 H20C 109.5
H20A C20 H20C 109.5
H20B C20 H20C 109.5
C26 C21 C22 117.4(3)
C26 C21 C4 124.1(3)
C22 C21 C4 118.6(3)
C23 C22 C21 121.9(3)
C23 C22 H22 119.1
C21 C22 H22 119.1
C24 C23 C22 119.1(3)
C24 C23 H23 120.5
C22 C23 H23 120.5
C25 C24 C23 121.0(3)
C25 C24 Br2 119.5(3)
C23 C24 Br2 119.5(3)
C24 C25 C26 119.4(3)
C24 C25 H25 120.3
C26 C25 H25 120.3
C21 C26 C25 121.4(3)
C21 C26 H26 119.3
C25 C26 H26 119.3

loop_
_geom_bond_atom_site_label_1
_geom_bond_atom_site_label_2
_geom_bond_distance
Br1 C14 1.902(4)
Br2 C24 1.900(3)
O1 C19 1.366(4)
O1 C1 1.387(4)
O2 C19 1.179(4)
O3 C17 1.351(4)
O3 C7 1.414(4)
O4 C17 1.191(4)
C1 C2 1.314(4)
C1 C5 1.510(4)
C2 C3 1.518(4)
C2 H2 0.9300
C3 C4 1.541(4)
C3 C8 1.556(4)
C3 H3 0.9800
C4 C21 1.511(4)
C4 C5 1.550(4)
C4 H4 0.9800
C5 C6 1.510(4)
C5 H5 0.9800
C6 C7 1.315(4)
C6 H6 0.9300
C7 C8 1.523(5)
C8 C9 1.500(5)
C8 H8 0.9800
C9 C10 1.321(4)
C9 H9 0.9300
C10 C11 1.461(5)
C10 H10 0.9300
C11 C16 1.382(5)
C11 C12 1.390(5)
C12 C13 1.379(5)
C12 H12 0.9300
C13 C14 1.364(6)
C13 H13 0.9300
C14 C15 1.361(6)
C15 C16 1.376(6)
C15 H15 0.9300
C16 H16 0.9300
C17 C18 1.491(5)
C18 H18A 0.9600
C18 H18B 0.9600
C18 H18C 0.9600
C19 C20 1.495(5)
C20 H20A 0.9600
C20 H20B 0.9600
C20 H20C 0.9600
C21 C26 1.388(4)
C21 C22 1.394(5)
C22 C23 1.378(5)
C22 H22 0.9300
C23 C24 1.375(5)
C23 H23 0.9300
C24 C25 1.371(5)
C25 C26 1.387(5)
C25 H25 0.9300
C26 H26 0.9300

loop_
_geom_torsion_atom_site_label_1
_geom_torsion_atom_site_label_2
_geom_torsion_atom_site_label_3
_geom_torsion_atom_site_label_4
_geom_torsion
C19 O1 C1 C2 -16.2(5)
C19 O1 C1 C5 171.4(3)
O1 C1 C2 C3 -173.9(3)
C5 C1 C2 C3 -1.4(4)
C1 C2 C3 C4 -27.0(3)
C1 C2 C3 C8 88.4(3)
C2 C3 C4 C21 -77.6(3)
C8 C3 C4 C21 163.9(3)
C2 C3 C4 C5 42.5(3)
C8 C3 C4 C5 -76.1(3)
C2 C1 C5 C6 -84.3(3)
O1 C1 C5 C6 89.7(3)
C2 C1 C5 C4 28.8(3)
O1 C1 C5 C4 -157.2(3)
C21 C4 C5 C6 -166.1(3)
C3 C4 C5 C6 70.0(3)
C21 C4 C5 C1 81.9(3)
C3 C4 C5 C1 -42.0(3)
C1 C5 C6 C7 71.1(4)
C4 C5 C6 C7 -35.5(4)
C5 C6 C7 O3 -171.3(3)
C5 C6 C7 C8 1.3(5)
C17 O3 C7 C6 -123.0(3)
C17 O3 C7 C8 63.8(4)
C6 C7 C8 C9 -131.5(4)
O3 C7 C8 C9 41.2(4)
C6 C7 C8 C3 -6.0(5)
O3 C7 C8 C3 166.8(3)
C2 C3 C8 C9 57.8(3)
C4 C3 C8 C9 169.3(3)
C2 C3 C8 C7 -66.3(3)
C4 C3 C8 C7 45.2(3)
C7 C8 C9 C10 -117.8(4)
C3 C8 C9 C10 119.0(4)
C8 C9 C10 C11 179.8(3)
C9 C10 C11 C16 -177.7(4)
C9 C10 C11 C12 1.2(6)
C16 C11 C12 C13 -0.1(6)
C10 C11 C12 C13 -179.1(4)
C11 C12 C13 C14 0.0(6)
C12 C13 C14 C15 0.0(6)
C12 C13 C14 Br1 180.0(3)
C13 C14 C15 C16 0.3(7)
Br1 C14 C15 C16 -179.7(3)
C14 C15 C16 C11 -0.5(7)
C12 C11 C16 C15 0.4(6)
C10 C11 C16 C15 179.4(4)
C7 O3 C17 O4 4.7(5)
C7 O3 C17 C18 -176.2(3)
C1 O1 C19 O2 -2.4(5)
C1 O1 C19 C20 177.9(3)
C3 C4 C21 C26 4.9(5)
C5 C4 C21 C26 -107.5(3)
C3 C4 C21 C22 -175.8(3)
C5 C4 C21 C22 71.7(4)
C26 C21 C22 C23 -0.5(5)
C4 C21 C22 C23 -179.8(3)
C21 C22 C23 C24 0.0(5)
C22 C23 C24 C25 0.6(5)
C22 C23 C24 Br2 -176.7(3)
C23 C24 C25 C26 -0.5(5)
Br2 C24 C25 C26 176.8(3)
C22 C21 C26 C25 0.6(5)
C4 C21 C26 C25 179.8(3)
C24 C25 C26 C21 -0.1(5)
